data_1542843
loop_
_publ_author_name
'Sanphui, Palash'
'Bolla, Geetha'
'Nangia, Ashwini'
'Chernyshev, Vladimir'

_publ_section_title
;
 Acemetacin cocrystals and salts: structure solution from powder X-ray
 data and form selection of the piperazine salt
;
_journal_issue 2
_journal_name_full IUCrJ
_journal_page_first 136
_journal_page_last 150
_journal_paper_doi 10.1107/S2052252514004229
_journal_volume 1
_journal_year 2014
_chemical_formula_moiety 'C21 H18 Cl N O6, C6 H6 N2 O'
_chemical_formula_sum 'C27 H24 Cl N3 O7'
_chemical_formula_weight 537.94
_chemical_melting_point 384
_space_group_IT_number 4
_symmetry_cell_setting monoclinic
_symmetry_space_group_name_Hall 'P 2yb'
_symmetry_space_group_name_H-M 'P 1 21 1'
_audit_creation_method 'MRIA, SHELXL-97, manual'
_cell_angle_alpha 90.00
_cell_angle_beta 93.954(13)
_cell_angle_gamma 90.00
_cell_formula_units_Z 2
_cell_length_a 21.7202(15)
_cell_length_b 5.0077(14)
_cell_length_c 11.8457(17)
_cell_measurement_reflns_used 915
_cell_measurement_temperature 298(2)
_cell_measurement_theta_max 39.982
_cell_measurement_theta_min 2.040
_cell_volume 1285.4(4)
_computing_cell_refinement 'MRIA (Zlokazov & Chernyshev, 1992)'
_computing_data_collection 'DataCollector (PANalytical, 2010)'
_computing_data_reduction DataCollector
_computing_molecular_graphics 'PLATON (Spek, 2009)'
_computing_publication_material 'MRIA, SHELXL97 (Sheldrick, 2008)'
_computing_structure_refinement MRIA
_computing_structure_solution 'simulated annealing (Zhukov et al., 2001)'
_diffrn_ambient_temperature 298(2)
_diffrn_detector_type Xcelerator
_diffrn_measurement_device 'EMPYREAN (PANanalytical)'
_diffrn_radiation_monochromator Ni-filter
_diffrn_radiation_source 'line-focus sealed tube'
_diffrn_radiation_type CuK\a
_diffrn_radiation_wavelength 1.5418
_diffrn_source 'Fine focus X-ray tube'
_diffrn_source_target Cu
_exptl_absorpt_coefficient_mu 1.763
_exptl_crystal_density_diffrn 1.390
_exptl_crystal_density_method 'not measured'
_exptl_crystal_F_000 560
_pd_block_diffractogram_id PAM
_pd_char_colour colorless
_pd_char_particle_morphology needle
_pd_instr_location
;
 A. N. Frumkin Institute of Physical Chemistry and Electrochemistry RAS,
 Leninsky prospect, 31,
 Moscow 119071, 
 Russian Federation
;
_pd_meas_2theta_range_inc 0.017
_pd_meas_2theta_range_max 80.011
_pd_meas_2theta_range_min 3.001
_pd_meas_number_of_points 4531
_pd_meas_scan_method cont
_pd_prep_pressure 101
_pd_prep_temperature 298(2)
_pd_proc_2theta_range_inc 0.017
_pd_proc_2theta_range_max 80.011
_pd_proc_2theta_range_min 3.001
_pd_proc_info_excluded_regions none
_pd_proc_ls_background_function 'Chebyshev polynomial up to the 5th order'
_pd_proc_ls_pref_orient_corr
;
spherical harmonics expansion up to the 6th order 
(Ahtee et al.,  1989; Jarvinen, 1993)
;
_pd_proc_ls_profile_function 'split-type pseudo-Voigt (Toraya, 1986)'
_pd_proc_ls_prof_R_factor 0.0312
_pd_proc_ls_prof_wR_expected 0.0232
_pd_proc_ls_prof_wR_factor 0.0465
_pd_proc_wavelength 1.5418
_pd_spec_mounting
; 
thin layer on the non-diffracting silicon plate
;
_pd_spec_mount_mode reflection
_pd_spec_shape flat_sheet
_pd_spec_size_axial 15
_pd_spec_size_equat 1
_pd_spec_size_thick 1
_refine_diff_density_max 0.31
_refine_diff_density_min -0.38
_refine_diff_density_rms 0.29
_refine_ls_extinction_method none
_refine_ls_goodness_of_fit_all 2.0013
_refine_ls_hydrogen_treatment noref
_refine_ls_matrix_type fullcycle
_refine_ls_number_constraints 36
_refine_ls_number_parameters 185
_refine_ls_number_restraints 125
_refine_ls_R_I_factor 0.0607
_refine_ls_shift/su_max 0.002
_refine_ls_shift/su_mean 0.000
_refine_ls_structure_factor_coef Inet
_refine_ls_weighting_scheme sigma
_cod_data_source_file bi5031.cif
_cod_data_source_block ACM-PAM
_cod_depositor_comments 'Adding Fobs data.'
_cod_original_sg_symbol_H-M 'P 21'
_cod_database_code 1542843
_publcif_datablock.id {e093e25f-2a36-48ef-9bd1-f4dc1f006a1a}

loop_
_symmetry_equiv_pos_as_xyz
'x, y, z'
'-x, y+1/2, -z'

loop_
_atom_site_label
_atom_site_type_symbol
_atom_site_fract_x
_atom_site_fract_y
_atom_site_fract_z
_atom_site_U_iso_or_equiv
_atom_site_adp_type
_atom_site_occupancy
_atom_site_symmetry_multiplicity
_atom_site_calc_flag
Cl1 Cl 0.56380(13) 0.8295(12) 0.4633(2) 0.097(5) Uiso 1 1 d
O1 O 0.8551(3) 0.413(3) 0.4592(5) 0.097(5) Uiso 1 1 d
O2 O 0.7945(3) 0.303(3) 0.9746(5) 0.097(5) Uiso 1 1 d
O3 O 0.8254(3) 0.516(2) 1.1328(5) 0.097(5) Uiso 1 1 d
O4 O 0.6834(3) 0.301(3) 1.2370(5) 0.097(5) Uiso 1 1 d
H4 H 0.6487 0.3665 1.2347 0.146 Uiso 1 1 calc
O5 O 0.7083(3) 0.665(3) 1.1405(5) 0.097(5) Uiso 1 1 d
O6 O 1.0351(3) -0.289(3) 0.8211(5) 0.097(5) Uiso 1 1 d
N1 N 0.8502(3) 0.367(3) 0.6459(6) 0.097(5) Uiso 1 1 d
C1 C 0.6376(4) 0.700(4) 0.4857(8) 0.097(5) Uiso 1 1 d
C2 C 0.6859(4) 0.815(5) 0.4295(7) 0.097(5) Uiso 1 1 d
H2 H 0.6783 0.9552 0.3789 0.117 Uiso 1 1 calc
C3 C 0.7447(4) 0.717(4) 0.4507(8) 0.097(5) Uiso 1 1 d
H3 H 0.7773 0.8011 0.4184 0.116 Uiso 1 1 calc
C4 C 0.7568(4) 0.493(4) 0.5193(7) 0.097(5) Uiso 1 1 d
C5 C 0.7098(5) 0.379(4) 0.5778(8) 0.097(5) Uiso 1 1 d
H5 H 0.7180 0.2389 0.6281 0.116 Uiso 1 1 calc
C6 C 0.6488(4) 0.483(4) 0.5586(8) 0.097(5) Uiso 1 1 d
H6 H 0.6164 0.4056 0.5945 0.116 Uiso 1 1 calc
C7 C 0.8210(5) 0.392(4) 0.5367(8) 0.097(5) Uiso 1 1 d
C8 C 0.8361(5) 0.506(4) 0.7451(9) 0.097(5) Uiso 1 1 d
C9 C 0.7897(4) 0.717(4) 0.7508(7) 0.097(5) Uiso 1 1 d
H9A H 0.7659 0.7284 0.6796 0.146 Uiso 1 1 calc
H9B H 0.8099 0.8846 0.7669 0.146 Uiso 1 1 calc
H9C H 0.7629 0.6761 0.8096 0.146 Uiso 1 1 calc
C10 C 0.8789(5) 0.432(4) 0.8319(9) 0.097(5) Uiso 1 1 d
C11 C 0.9155(4) 0.217(4) 0.7887(8) 0.097(5) Uiso 1 1 d
C12 C 0.8974(5) 0.185(4) 0.6741(8) 0.097(5) Uiso 1 1 d
C13 C 0.9264(4) -0.006(4) 0.6092(8) 0.097(5) Uiso 1 1 d
H13 H 0.9140 -0.0273 0.5330 0.116 Uiso 1 1 calc
C14 C 0.9740(5) -0.165(5) 0.6589(8) 0.097(5) Uiso 1 1 d
H14 H 0.9927 -0.2939 0.6165 0.116 Uiso 1 1 calc
C15 C 0.9930(4) -0.126(4) 0.7728(8) 0.097(5) Uiso 1 1 d
C16 C 0.9639(4) 0.061(4) 0.8380(8) 0.097(5) Uiso 1 1 d
H16 H 0.9765 0.0820 0.9141 0.116 Uiso 1 1 calc
C17 C 1.0624(5) -0.473(4) 0.7506(8) 0.097(5) Uiso 1 1 d
H17A H 1.0919 -0.5793 0.7948 0.146 Uiso 1 1 calc
H17B H 1.0828 -0.3792 0.6932 0.146 Uiso 1 1 calc
H17C H 1.0311 -0.5873 0.7155 0.146 Uiso 1 1 calc
C18 C 0.8830(5) 0.534(4) 0.9528(8) 0.097(5) Uiso 1 1 d
H18A H 0.8842 0.7273 0.9507 0.117 Uiso 1 1 calc
H18B H 0.9218 0.4735 0.9896 0.117 Uiso 1 1 calc
C19 C 0.8314(5) 0.450(4) 1.0253(9) 0.097(5) Uiso 1 1 d
C20 C 0.7843(4) 0.336(5) 1.1860(8) 0.097(5) Uiso 1 1 d
H20A H 0.7995 0.3050 1.2639 0.116 Uiso 1 1 calc
H20B H 0.7832 0.1655 1.1469 0.116 Uiso 1 1 calc
C21 C 0.7192(5) 0.453(4) 1.1832(8) 0.097(5) Uiso 1 1 d
O7 O 0.5716(3) 0.438(3) 1.2288(5) 0.115(6) Uiso 1 1 d
N2 N 0.5803(4) 0.809(4) 1.1242(7) 0.115(6) Uiso 1 1 d
H2A H 0.6198 0.8102 1.1354 0.138 Uiso 1 1 calc
H2B H 0.5619 0.9305 1.0835 0.138 Uiso 1 1 calc
N3 N 0.4553(4) 0.854(4) 1.0955(7) 0.115(6) Uiso 1 1 d
C22 C 0.5481(5) 0.620(4) 1.1692(8) 0.115(6) Uiso 1 1 d
C23 C 0.4788(5) 0.658(4) 1.1617(9) 0.115(6) Uiso 1 1 d
C24 C 0.4433(5) 0.485(4) 1.2210(9) 0.115(6) Uiso 1 1 d
H24 H 0.4612 0.3504 1.2660 0.138 Uiso 1 1 calc
C25 C 0.3791(4) 0.522(4) 1.2106(8) 0.115(6) Uiso 1 1 d
H25 H 0.3535 0.4159 1.2516 0.138 Uiso 1 1 calc
C26 C 0.3548(4) 0.715(4) 1.1397(8) 0.115(6) Uiso 1 1 d
H26 H 0.3123 0.7332 1.1279 0.138 Uiso 1 1 calc
C27 C 0.3935(5) 0.881(5) 1.0857(8) 0.115(6) Uiso 1 1 d
H27 H 0.3764 1.0182 1.0407 0.138 Uiso 1 1 calc

loop_
_atom_type_symbol
_atom_type_description
_atom_type_scat_dispersion_real
_atom_type_scat_dispersion_imag
_atom_type_scat_source
Cl Cl 0.3639 0.7018 'International Tables Vol C Tables 4.2.6.8 and 6.1.1.4'
O O 0.0492 0.0322 'International Tables Vol C Tables 4.2.6.8 and 6.1.1.4'
N N 0.0311 0.0180 'International Tables Vol C Tables 4.2.6.8 and 6.1.1.4'
C C 0.0181 0.0091 'International Tables Vol C Tables 4.2.6.8 and 6.1.1.4'
H H 0.0000 0.0000 'International Tables Vol C Tables 4.2.6.8 and 6.1.1.4'

loop_
_geom_angle_atom_site_label_1
_geom_angle_atom_site_label_2
_geom_angle_atom_site_label_3
_geom_angle
C19 O3 C20 111.6(12)
C21 O4 H4 109.5
C15 O6 C17 117.0(8)
C12 N1 C7 123.7(12)
C12 N1 C8 108.6(9)
C7 N1 C8 127.6(13)
C6 C1 C2 120.5(11)
C6 C1 Cl1 120.3(9)
C2 C1 Cl1 119.2(13)
C3 C2 C1 118.7(16)
C3 C2 H2 120.6
C1 C2 H2 120.6
C2 C3 C4 121.9(13)
C2 C3 H3 119.0
C4 C3 H3 119.1
C5 C4 C3 120.2(11)
C5 C4 C7 120.2(14)
C3 C4 C7 119.4(11)
C4 C5 C6 118.3(14)
C4 C5 H5 120.8
C6 C5 H5 120.8
C1 C6 C5 120.1(11)
C1 C6 H6 120.0
C5 C6 H6 119.9
O1 C7 N1 116.1(9)
O1 C7 C4 118.6(11)
N1 C7 C4 121.2(9)
C10 C8 N1 108.1(13)
C10 C8 C9 126.0(12)
N1 C8 C9 125.5(10)
C8 C9 H9A 109.5
C8 C9 H9B 109.5
H9A C9 H9B 109.5
C8 C9 H9C 109.5
H9A C9 H9C 109.4
H9B C9 H9C 109.4
C8 C10 C11 107.1(11)
C8 C10 C18 126.9(14)
C11 C10 C18 125.7(11)
C12 C11 C16 119.6(14)
C12 C11 C10 107.6(12)
C16 C11 C10 132.7(10)
N1 C12 C11 108.2(13)
N1 C12 C13 131.6(9)
C11 C12 C13 120.2(13)
C14 C13 C12 120.2(10)
C14 C13 H13 119.9
C12 C13 H13 119.9
C15 C14 C13 119.2(15)
C15 C14 H14 120.3
C13 C14 H14 120.4
O6 C15 C16 120.0(9)
O6 C15 C14 118.8(15)
C16 C15 C14 120.8(13)
C15 C16 C11 119.9(9)
C15 C16 H16 120.0
C11 C16 H16 120.1
O6 C17 H17A 109.5
O6 C17 H17B 109.5
H17A C17 H17B 109.5
O6 C17 H17C 109.5
H17A C17 H17C 109.5
H17B C17 H17C 109.5
C10 C18 C19 116.3(12)
C10 C18 H18A 108.2
C19 C18 H18A 108.2
C10 C18 H18B 108.2
C19 C18 H18B 108.2
H18A C18 H18B 107.3
O2 C19 O3 121.2(11)
O2 C19 C18 112.0(10)
O3 C19 C18 126.8(12)
O3 C20 C21 110.5(16)
O3 C20 H20A 109.6
C21 C20 H20A 109.6
O3 C20 H20B 109.5
C21 C20 H20B 109.5
H20A C20 H20B 108.0
O5 C21 O4 128.8(12)
O5 C21 C20 120.4(13)
O4 C21 C20 110.7(15)
C22 N2 H2A 120.0
C22 N2 H2B 120.0
H2A N2 H2B 120.0
C23 N3 C27 117.6(14)
O7 C22 N2 123.4(10)
O7 C22 C23 119.6(14)
N2 C22 C23 116.3(15)
N3 C23 C24 123.6(11)
N3 C23 C22 117.7(13)
C24 C23 C22 118.7(15)
C23 C24 C25 117.4(15)
C23 C24 H24 121.3
C25 C24 H24 121.3
C26 C25 C24 119.1(14)
C26 C25 H25 120.5
C24 C25 H25 120.4
C25 C26 C27 119.7(10)
C25 C26 H26 120.2
C27 C26 H26 120.2
N3 C27 C26 122.4(16)
N3 C27 H27 118.7
C26 C27 H27 118.8

loop_
_geom_bond_atom_site_label_1
_geom_bond_atom_site_label_2
_geom_bond_distance
Cl1 C1 1.732(12)
O1 C7 1.222(12)
O2 C19 1.217(18)
O3 C19 1.330(13)
O3 C20 1.44(2)
O4 C21 1.286(18)
O4 H4 0.82
O5 C21 1.20(2)
O6 C15 1.324(18)
O6 C17 1.404(18)
N1 C12 1.39(2)
N1 C7 1.407(12)
N1 C8 1.417(17)
C1 C6 1.40(2)
C1 C2 1.404(18)
C2 C3 1.376(17)
C2 H2 0.93
C3 C4 1.40(2)
C3 H3 0.93
C4 C5 1.396(17)
C4 C7 1.485(16)
C5 C6 1.426(17)
C5 H5 0.93
C6 H6 0.93
C8 C10 1.389(16)
C8 C9 1.46(2)
C9 H9A 0.96
C9 H9B 0.96
C9 H9C 0.96
C10 C11 1.45(2)
C10 C18 1.518(16)
C11 C12 1.396(13)
C11 C16 1.40(2)
C12 C13 1.40(2)
C13 C14 1.40(2)
C13 H13 0.93
C14 C15 1.397(14)
C14 H14 0.93
C15 C16 1.39(2)
C16 H16 0.93
C17 H17A 0.96
C17 H17B 0.96
C17 H17C 0.96
C18 C19 1.517(16)
C18 H18A 0.97
C18 H18B 0.97
C20 C21 1.528(18)
C20 H20A 0.97
C20 H20B 0.97
O7 C22 1.24(2)
N2 C22 1.31(2)
N2 H2A 0.86
N2 H2B 0.86
N3 C23 1.34(2)
N3 C27 1.346(13)
C22 C23 1.513(15)
C23 C24 1.38(2)
C24 C25 1.403(15)
C24 H24 0.93
C25 C26 1.36(2)
C25 H25 0.93
C26 C27 1.37(2)
C26 H26 0.93
C27 H27 0.93

loop_
_geom_hbond_atom_site_label_D
_geom_hbond_atom_site_label_H
_geom_hbond_atom_site_label_A
_geom_hbond_distance_DH
_geom_hbond_distance_HA
_geom_hbond_distance_DA
_geom_hbond_angle_DHA
_geom_hbond_site_symmetry_A
N2 H2A O5 0.86 2.05 2.866(12) 158 .
N2 H2B N3 0.86 2.36 2.722(13) 106 .
O4 H4 O7 0.82 1.71 2.519(11) 169 .
C2 H2 O4 0.93 2.42 3.33(2) 166 1_564
C20 H20A O1 0.97 2.59 3.507(12) 157 1_556
C26 H26 O2 0.93 2.57 3.455(11) 160 2_657

_cod_database_fobs_code 1542843
